data_7001340
loop_
_publ_author_name
'Wang, Kefeng'
'Shen, Miao'
'Sun, Wen-Hua'

_publ_section_title
;
 Synthesis, characterization and ethylene oligomerization of nickel
 complexes bearing
 N-(2-(1H-benzo[d]imidazol-2-yl)quinolin-8-yl)benzamide derivatives
;
_journal_issue 21
_journal_name_full 'Dalton Transactions'
_journal_page_first 4085
_journal_page_last 4095
_journal_paper_doi 10.1039/b822441b
_journal_year 2009
_chemical_formula_sum 'C47 H34 N8 Ni O3'
_chemical_formula_weight 817.53
_chemical_name_systematic
;
?
;
_space_group_IT_number 14
_symmetry_cell_setting monoclinic
_symmetry_space_group_name_Hall '-P 2yn'
_symmetry_space_group_name_H-M 'P 1 21/n 1'
_atom_sites_solution_hydrogens geom
_atom_sites_solution_primary direct
_atom_sites_solution_secondary difmap
_audit_creation_method SHELXL-97
_cell_angle_alpha 90.00
_cell_angle_beta 113.32(3)
_cell_angle_gamma 90.00
_cell_formula_units_Z 4
_cell_length_a 16.456(3)
_cell_length_b 13.234(3)
_cell_length_c 19.459(4)
_cell_measurement_reflns_used 1639
_cell_measurement_temperature 296(2)
_cell_measurement_theta_max 25.00
_cell_measurement_theta_min 2.05
_cell_volume 3891.6(16)
_computing_cell_refinement 'Siemens SMART & SAINT'
_computing_data_collection 'Siemens SMART'
_computing_data_reduction 'Siemens XPREP'
_computing_molecular_graphics 'Bruker SHELXTL'
_computing_publication_material 'Bruker SHELXTL'
_computing_structure_refinement 'Siemens SHELXTL'
_computing_structure_solution 'Siemens SHELXTL'
_diffrn_ambient_temperature 296(2)
_diffrn_measured_fraction_theta_full 0.996
_diffrn_measured_fraction_theta_max 0.996
_diffrn_measurement_device_type 'Bruker P4'
_diffrn_measurement_method '\w scans'
_diffrn_radiation_monochromator graphite
_diffrn_radiation_source 'fine-focus sealed tube'
_diffrn_radiation_type MoK\a
_diffrn_radiation_wavelength 0.71069
_diffrn_reflns_av_R_equivalents 0.0565
_diffrn_reflns_av_sigmaI/netI 0.0893
_diffrn_reflns_limit_h_max 19
_diffrn_reflns_limit_h_min -19
_diffrn_reflns_limit_k_max 15
_diffrn_reflns_limit_k_min -15
_diffrn_reflns_limit_l_max 23
_diffrn_reflns_limit_l_min -23
_diffrn_reflns_number 12578
_diffrn_reflns_theta_full 25.00
_diffrn_reflns_theta_max 25.00
_diffrn_reflns_theta_min 2.05
_diffrn_standards_decay_% 0
_diffrn_standards_interval_count 0
_diffrn_standards_interval_time .
_diffrn_standards_number 0
_exptl_absorpt_coefficient_mu 0.554
_exptl_absorpt_correction_T_max 0.9467
_exptl_absorpt_correction_T_min 0.8559
_exptl_absorpt_correction_type empirical
_exptl_crystal_colour yellow
_exptl_crystal_density_diffrn 1.395
_exptl_crystal_density_method 'not measured'
_exptl_crystal_description Prism
_exptl_crystal_F_000 1696
_exptl_crystal_size_max 0.29
_exptl_crystal_size_mid 0.26
_exptl_crystal_size_min 0.10
_refine_diff_density_max 0.426
_refine_diff_density_min -0.514
_refine_diff_density_rms 0.068
_refine_ls_extinction_method none
_refine_ls_goodness_of_fit_ref 1.115
_refine_ls_hydrogen_treatment constr
_refine_ls_matrix_type full
_refine_ls_number_parameters 521
_refine_ls_number_reflns 6813
_refine_ls_number_restraints 3
_refine_ls_restrained_S_all 1.115
_refine_ls_R_factor_all 0.1314
_refine_ls_R_factor_gt 0.0865
_refine_ls_shift/su_max 0.000
_refine_ls_shift/su_mean 0.000
_refine_ls_structure_factor_coef Fsqd
_refine_ls_weighting_details 'calc w=1/[\s^2^(Fo^2^)+(0.1000P)^2^+0.0000P] where P=(Fo^2^+2Fc^2^)/3'
_refine_ls_weighting_scheme calc
_refine_ls_wR_factor_gt 0.1796
_refine_ls_wR_factor_ref 0.1984
_reflns_number_gt 4986
_reflns_number_total 6813
_reflns_threshold_expression >2sigma(I)
_cod_data_source_file b822441b.txt
_cod_data_source_block 5a
_cod_depositor_comments
;
The following automatic conversions were performed:
'_symmetry_cell_setting' value 'Monoclinic' changed to 'monoclinic'
according to '/home/saulius/struct/CIF-dictionaries/cif_core.dic'
dictionary named 'cif_core.dic' version 2.4.1 from 2010-06-29.

Automatic conversion script
Id: cif_fix_enum 1527 2010-12-29 10:47:43Z saulius 
;
_cod_original_cell_volume 3891.6(13)
_cod_original_sg_symbol_H-M P2(1)/n
_cod_database_code 7001340

loop_
_symmetry_equiv_pos_as_xyz
'x, y, z'
'-x+1/2, y+1/2, -z+1/2'
'-x, -y, -z'
'x-1/2, -y-1/2, z-1/2'

loop_
_atom_site_label
_atom_site_type_symbol
_atom_site_fract_x
_atom_site_fract_y
_atom_site_fract_z
_atom_site_U_iso_or_equiv
_atom_site_adp_type
_atom_site_occupancy
_atom_site_symmetry_multiplicity
_atom_site_calc_flag
_atom_site_refinement_flags
_atom_site_disorder_assembly
_atom_site_disorder_group
Ni1 Ni 0.34098(4) -0.55158(5) -0.37075(3) 0.0287(2) Uani 1 1 d . . .
O1 O 0.6052(3) -0.6670(4) -0.2834(2) 0.0636(14) Uani 1 1 d . . .
O1A O 0.3799(3) -0.8634(3) -0.3118(2) 0.0473(10) Uani 1 1 d . . .
O3 O 0.7608(3) -0.2078(4) -0.1817(2) 0.0743(16) Uani 1 1 d D . .
H47 H 0.8161 -0.2043 -0.1843 0.089 Uiso 1 1 d RD . .
N2 N 0.4854(3) -0.5587(4) -0.3256(2) 0.0408(11) Uani 1 1 d . . .
N1 N 0.3752(3) -0.4847(3) -0.2703(2) 0.0312(10) Uani 1 1 d . . .
N3 N 0.2160(3) -0.5310(3) -0.3629(2) 0.0320(10) Uani 1 1 d . . .
N4 N 0.14864(13) -0.47447(15) -0.29073(10) 0.0370(11) Uani 1 1 d D . .
H100 H 0.1438 -0.4349 -0.2556 0.044 Uiso 1 1 d RD . .
N2A N 0.32519(13) -0.71173(15) -0.36922(10) 0.0322(10) Uani 1 1 d R . .
N1A N 0.29440(13) -0.58454(15) -0.47987(10) 0.0295(10) Uani 1 1 d R . .
N3A N 0.33598(13) -0.40410(15) -0.42322(10) 0.0373(11) Uani 1 1 d R . .
N4A N 0.29924(13) -0.32304(15) -0.53176(10) 0.0376(11) Uani 1 1 d RD . .
H200 H 0.2758 -0.3165 -0.5815 0.045 Uiso 1 1 d RD . .
C23 C 0.4810(4) -0.6262(6) -0.4723(3) 0.0565(18) Uani 1 1 d . . .
H23A H 0.4818 -0.5561 -0.4689 0.068 Uiso 1 1 calc R . .
C22 C 0.4580(5) -0.6721(8) -0.5411(4) 0.079(3) Uani 1 1 d . . .
H22A H 0.4442 -0.6331 -0.5840 0.095 Uiso 1 1 calc R . .
C21 C 0.4557(5) -0.7750(10) -0.5460(5) 0.091(3) Uani 1 1 d . . .
H21A H 0.4407 -0.8060 -0.5923 0.109 Uiso 1 1 calc R . .
C20 C 0.4758(6) -0.8336(7) -0.4820(6) 0.084(3) Uani 1 1 d . . .
H20A H 0.4717 -0.9037 -0.4858 0.101 Uiso 1 1 calc R . .
C19 C 0.5017(5) -0.7878(6) -0.4134(4) 0.0638(19) Uani 1 1 d . . .
H19A H 0.5186 -0.8271 -0.3703 0.077 Uiso 1 1 calc R . .
C18 C 0.5029(4) -0.6845(5) -0.4078(3) 0.0451(15) Uani 1 1 d . . .
C17 C 0.5347(4) -0.6343(5) -0.3331(3) 0.0438(15) Uani 1 1 d . . .
C2 C 0.5218(4) -0.4989(4) -0.2607(3) 0.0375(13) Uani 1 1 d . . .
C3 C 0.6084(4) -0.4673(5) -0.2250(4) 0.0583(18) Uani 1 1 d . . .
H3A H 0.6504 -0.4883 -0.2428 0.070 Uiso 1 1 calc R . .
C4 C 0.6340(5) -0.4037(5) -0.1620(4) 0.062(2) Uani 1 1 d . . .
H4B H 0.6931 -0.3845 -0.1392 0.075 Uiso 1 1 calc R . .
C5 C 0.5767(5) -0.3689(5) -0.1327(4) 0.0592(18) Uani 1 1 d . . .
H5A H 0.5964 -0.3282 -0.0903 0.071 Uiso 1 1 calc R . .
C6 C 0.4876(4) -0.3959(4) -0.1681(3) 0.0445(15) Uani 1 1 d . . .
C7 C 0.4195(5) -0.3617(5) -0.1462(3) 0.0520(17) Uani 1 1 d . . .
H7A H 0.4336 -0.3203 -0.1044 0.062 Uiso 1 1 calc R . .
C8 C 0.3337(4) -0.3891(4) -0.1859(3) 0.0414(14) Uani 1 1 d . . .
H8A H 0.2895 -0.3678 -0.1708 0.050 Uiso 1 1 calc R . .
C9 C 0.3128(4) -0.4498(4) -0.2498(3) 0.0351(12) Uani 1 1 d . . .
C1 C 0.4612(4) -0.4606(4) -0.2317(3) 0.0378(13) Uani 1 1 d . . .
C10 C 0.2243(3) -0.4819(4) -0.3013(3) 0.0318(12) Uani 1 1 d . . .
C11 C 0.0846(4) -0.5234(4) -0.3498(3) 0.0369(13) Uani 1 1 d . . .
C12 C -0.0045(4) -0.5388(5) -0.3676(4) 0.0510(16) Uani 1 1 d . . .
H12A H -0.0323 -0.5135 -0.3378 0.061 Uiso 1 1 calc R . .
C13 C -0.0499(4) -0.5933(5) -0.4313(4) 0.0526(16) Uani 1 1 d . . .
H13A H -0.1097 -0.6065 -0.4441 0.063 Uiso 1 1 calc R . .
C14 C -0.0094(4) -0.6301(5) -0.4780(3) 0.0482(15) Uani 1 1 d . . .
H14A H -0.0426 -0.6658 -0.5212 0.058 Uiso 1 1 calc R . .
C15 C 0.0792(4) -0.6132(4) -0.4599(3) 0.0378(13) Uani 1 1 d . . .
H15A H 0.1063 -0.6373 -0.4904 0.045 Uiso 1 1 calc R . .
C16 C 0.1274(3) -0.5598(4) -0.3952(3) 0.0324(12) Uani 1 1 d . . .
C23A C 0.3159(4) -0.6923(4) -0.2150(3) 0.0410(14) Uani 1 1 d . . .
H23B H 0.2577 -0.6969 -0.2496 0.049 Uiso 1 1 calc R . .
C22A C 0.3336(4) -0.6535(5) -0.1444(3) 0.0509(16) Uani 1 1 d . . .
H22B H 0.2873 -0.6346 -0.1312 0.061 Uiso 1 1 calc R . .
C21A C 0.4198(5) -0.6430(5) -0.0937(4) 0.062(2) Uani 1 1 d . . .
H21B H 0.4320 -0.6141 -0.0470 0.074 Uiso 1 1 calc R . .
C20A C 0.4878(5) -0.6757(6) -0.1127(3) 0.0609(19) Uani 1 1 d . . .
H20B H 0.5461 -0.6702 -0.0784 0.073 Uiso 1 1 calc R . .
C19A C 0.4691(4) -0.7164(5) -0.1826(3) 0.0529(16) Uani 1 1 d . . .
H19B H 0.5152 -0.7391 -0.1948 0.063 Uiso 1 1 calc R . .
C18A C 0.3837(4) -0.7241(4) -0.2345(3) 0.0361(13) Uani 1 1 d . . .
C17A C 0.3628(3) -0.7711(4) -0.3105(3) 0.0331(12) Uani 1 1 d . . .
C2A C 0.2901(3) -0.7534(4) -0.4421(3) 0.0324(12) Uani 1 1 d . . .
C3A C 0.2651(4) -0.8511(5) -0.4630(3) 0.0450(15) Uani 1 1 d . . .
H3AA H 0.2734 -0.8997 -0.4263 0.054 Uiso 1 1 calc R . .
C4A C 0.2274(4) -0.8798(5) -0.5386(4) 0.0521(16) Uani 1 1 d . . .
H4AB H 0.2124 -0.9472 -0.5506 0.062 Uiso 1 1 calc R . .
C5A C 0.2121(4) -0.8118(5) -0.5951(3) 0.0567(18) Uani 1 1 d . . .
H5AA H 0.1869 -0.8331 -0.6447 0.068 Uiso 1 1 calc R . .
C6A C 0.2345(4) -0.7095(5) -0.5782(3) 0.0418(14) Uani 1 1 d . . .
C7A C 0.2207(4) -0.6317(5) -0.6293(3) 0.0518(17) Uani 1 1 d . . .
H7AA H 0.1955 -0.6466 -0.6801 0.062 Uiso 1 1 calc R . .
C8A C 0.2429(4) -0.5335(5) -0.6076(3) 0.0476(16) Uani 1 1 d . . .
H8AA H 0.2341 -0.4824 -0.6426 0.057 Uiso 1 1 calc R . .
C9A C 0.2797(3) -0.5130(4) -0.5303(3) 0.0331(12) Uani 1 1 d . . .
C1A C 0.2728(3) -0.6814(4) -0.5001(3) 0.0325(12) Uani 1 1 d . . .
C10A C 0.3047(3) -0.4135(4) -0.4970(3) 0.0321(12) Uani 1 1 d . . .
C11A C 0.3294(4) -0.2505(4) -0.4774(3) 0.0385(13) Uani 1 1 d . . .
C12A C 0.3397(4) -0.1470(5) -0.4806(4) 0.0497(16) Uani 1 1 d . . .
H12B H 0.3236 -0.1137 -0.5262 0.060 Uiso 1 1 calc R . .
C13A C 0.3743(4) -0.0957(5) -0.4147(4) 0.0570(18) Uani 1 1 d . . .
H13B H 0.3817 -0.0261 -0.4153 0.068 Uiso 1 1 calc R . .
C14A C 0.3987(4) -0.1453(5) -0.3465(4) 0.0542(17) Uani 1 1 d . . .
H14B H 0.4229 -0.1079 -0.3025 0.065 Uiso 1 1 calc R . .
C15A C 0.3883(4) -0.2472(5) -0.3420(3) 0.0479(16) Uani 1 1 d . . .
H15B H 0.4045 -0.2793 -0.2960 0.057 Uiso 1 1 calc R . .
C16A C 0.3525(4) -0.3015(4) -0.4086(3) 0.0381(13) Uani 1 1 d . . .
C47 C 0.6839(7) -0.1916(9) -0.2457(5) 0.124(4) Uani 1 1 d . . .
H47A H 0.6346 -0.1827 -0.2317 0.149 Uiso 1 1 calc R . .
H47B H 0.6732 -0.2488 -0.2785 0.149 Uiso 1 1 calc R . .
H47C H 0.6909 -0.1321 -0.2711 0.149 Uiso 1 1 calc R . .

loop_
_atom_site_aniso_label
_atom_site_aniso_U_11
_atom_site_aniso_U_22
_atom_site_aniso_U_33
_atom_site_aniso_U_23
_atom_site_aniso_U_13
_atom_site_aniso_U_12
Ni1 0.0320(4) 0.0275(4) 0.0258(3) -0.0005(3) 0.0106(3) 0.0005(3)
O1 0.057(3) 0.087(4) 0.042(2) 0.009(2) 0.015(2) 0.034(3)
O1A 0.071(3) 0.036(2) 0.043(2) 0.0056(19) 0.032(2) 0.002(2)
O3 0.054(3) 0.127(5) 0.039(2) -0.014(3) 0.015(2) -0.026(3)
N2 0.036(3) 0.044(3) 0.041(3) 0.004(2) 0.014(2) 0.000(2)
N1 0.041(3) 0.023(2) 0.026(2) -0.0003(18) 0.0094(19) -0.003(2)
N3 0.040(3) 0.026(2) 0.030(2) -0.0014(18) 0.0135(19) 0.0003(19)
N4 0.047(3) 0.034(3) 0.034(2) -0.007(2) 0.021(2) 0.002(2)
N2A 0.035(3) 0.032(2) 0.034(2) 0.003(2) 0.018(2) 0.003(2)
N1A 0.029(2) 0.035(3) 0.022(2) 0.0008(18) 0.0072(17) 0.0035(19)
N3A 0.036(3) 0.035(3) 0.040(3) 0.005(2) 0.014(2) 0.004(2)
N4A 0.037(3) 0.040(3) 0.033(2) 0.012(2) 0.011(2) 0.007(2)
C23 0.046(4) 0.086(5) 0.043(4) 0.002(3) 0.024(3) 0.008(4)
C22 0.051(5) 0.141(9) 0.045(4) 0.007(5) 0.020(3) 0.030(5)
C21 0.047(5) 0.160(11) 0.073(6) -0.045(7) 0.030(4) 0.009(6)
C20 0.078(6) 0.083(6) 0.111(7) -0.039(6) 0.058(5) -0.011(5)
C19 0.059(5) 0.069(5) 0.077(5) -0.006(4) 0.042(4) 0.006(4)
C18 0.042(4) 0.050(4) 0.052(4) 0.004(3) 0.029(3) 0.004(3)
C17 0.042(4) 0.065(4) 0.030(3) 0.012(3) 0.019(3) 0.007(3)
C2 0.034(3) 0.035(3) 0.036(3) 0.007(3) 0.006(2) -0.002(3)
C3 0.040(4) 0.058(5) 0.065(4) 0.004(3) 0.009(3) -0.006(3)
C4 0.045(4) 0.053(4) 0.063(4) 0.000(4) -0.006(3) -0.014(3)
C5 0.059(5) 0.050(4) 0.048(4) -0.007(3) 0.000(3) -0.010(4)
C6 0.046(4) 0.034(3) 0.035(3) 0.001(3) -0.003(3) -0.003(3)
C7 0.076(5) 0.036(3) 0.034(3) -0.007(3) 0.011(3) 0.003(3)
C8 0.052(4) 0.037(3) 0.029(3) -0.011(2) 0.009(3) -0.001(3)
C9 0.045(3) 0.031(3) 0.031(3) -0.002(2) 0.016(2) 0.002(3)
C1 0.039(3) 0.030(3) 0.035(3) 0.001(2) 0.006(2) -0.005(3)
C10 0.039(3) 0.030(3) 0.028(3) -0.002(2) 0.014(2) 0.004(2)
C11 0.043(3) 0.030(3) 0.038(3) -0.001(2) 0.017(3) 0.001(2)
C12 0.045(4) 0.054(4) 0.060(4) 0.002(3) 0.028(3) 0.005(3)
C13 0.032(3) 0.051(4) 0.072(4) -0.001(3) 0.017(3) -0.003(3)
C14 0.044(4) 0.040(4) 0.047(3) 0.000(3) 0.005(3) 0.002(3)
C15 0.043(3) 0.035(3) 0.034(3) -0.005(2) 0.013(3) 0.005(3)
C16 0.037(3) 0.027(3) 0.031(3) -0.002(2) 0.011(2) 0.003(2)
C23A 0.046(4) 0.038(3) 0.040(3) 0.008(3) 0.018(3) 0.006(3)
C22A 0.061(4) 0.057(4) 0.044(3) 0.006(3) 0.031(3) 0.001(3)
C21A 0.092(6) 0.056(4) 0.038(3) 0.000(3) 0.027(4) -0.007(4)
C20A 0.058(5) 0.072(5) 0.042(4) 0.002(3) 0.009(3) -0.004(4)
C19A 0.050(4) 0.059(4) 0.052(4) 0.008(3) 0.023(3) -0.001(3)
C18A 0.040(3) 0.030(3) 0.042(3) 0.008(2) 0.019(3) 0.001(3)
C17A 0.035(3) 0.032(3) 0.041(3) 0.000(2) 0.024(2) -0.007(2)
C2A 0.027(3) 0.034(3) 0.035(3) -0.010(2) 0.012(2) 0.000(2)
C3A 0.047(4) 0.040(4) 0.046(3) -0.002(3) 0.016(3) 0.003(3)
C4A 0.054(4) 0.039(4) 0.060(4) -0.016(3) 0.019(3) -0.006(3)
C5A 0.051(4) 0.063(5) 0.045(4) -0.027(3) 0.006(3) 0.001(3)
C6A 0.038(3) 0.047(4) 0.039(3) -0.010(3) 0.014(3) 0.006(3)
C7A 0.055(4) 0.066(5) 0.027(3) -0.006(3) 0.007(3) 0.008(3)
C8A 0.055(4) 0.051(4) 0.032(3) 0.008(3) 0.013(3) 0.010(3)
C9A 0.035(3) 0.039(3) 0.025(3) 0.001(2) 0.012(2) 0.005(2)
C1A 0.025(3) 0.039(3) 0.033(3) -0.011(2) 0.010(2) 0.002(2)
C10A 0.032(3) 0.039(3) 0.024(3) 0.008(2) 0.009(2) 0.004(2)
C11A 0.033(3) 0.038(3) 0.043(3) 0.008(3) 0.013(2) 0.005(3)
C12A 0.045(4) 0.036(4) 0.061(4) 0.020(3) 0.015(3) 0.009(3)
C13A 0.054(4) 0.031(3) 0.087(5) 0.014(4) 0.028(4) 0.006(3)
C14A 0.057(4) 0.034(4) 0.070(4) -0.007(3) 0.024(3) 0.004(3)
C15A 0.065(4) 0.047(4) 0.032(3) -0.003(3) 0.020(3) 0.001(3)
C16A 0.041(3) 0.032(3) 0.046(3) 0.007(3) 0.022(3) 0.005(3)
C47 0.125(9) 0.158(11) 0.087(7) -0.026(7) 0.041(7) -0.031(8)

loop_
_atom_type_symbol
_atom_type_description
_atom_type_scat_dispersion_real
_atom_type_scat_dispersion_imag
_atom_type_scat_source
C C 0.0033 0.0016 'International Tables Vol C Tables 4.2.6.8 and 6.1.1.4'
H H 0.0000 0.0000 'International Tables Vol C Tables 4.2.6.8 and 6.1.1.4'
N N 0.0061 0.0033 'International Tables Vol C Tables 4.2.6.8 and 6.1.1.4'
O O 0.0106 0.0060 'International Tables Vol C Tables 4.2.6.8 and 6.1.1.4'
Ni Ni 0.3393 1.1124 'International Tables Vol C Tables 4.2.6.8 and 6.1.1.4'

loop_
_geom_angle_atom_site_label_1
_geom_angle_atom_site_label_2
_geom_angle_atom_site_label_3
_geom_angle
_geom_angle_site_symmetry_1
_geom_angle_site_symmetry_3
_geom_angle_publ_flag
N1A Ni1 N1 165.85(13) . . ?
N1A Ni1 N2A 78.51(7) . . ?
N1 Ni1 N2A 114.30(13) . . ?
N1A Ni1 N3 97.36(12) . . ?
N1 Ni1 N3 77.40(17) . . ?
N2A Ni1 N3 90.00(12) . . ?
N1A Ni1 N2 108.46(14) . . ?
N1 Ni1 N2 77.68(18) . . ?
N2A Ni1 N2 94.03(14) . . ?
N3 Ni1 N2 154.16(16) . . ?
N1A Ni1 N3A 76.79(7) . . ?
N1 Ni1 N3A 90.30(13) . . ?
N2A Ni1 N3A 155.30(10) . . ?
N3 Ni1 N3A 93.42(12) . . ?
N2 Ni1 N3A 93.46(14) . . ?
C47 O3 H47 120.2 . . ?
C17 N2 C2 117.3(5) . . ?
C17 N2 Ni1 127.0(4) . . ?
C2 N2 Ni1 110.2(4) . . ?
C9 N1 C1 121.2(5) . . ?
C9 N1 Ni1 119.6(3) . . ?
C1 N1 Ni1 118.1(4) . . ?
C10 N3 C16 104.9(4) . . ?
C10 N3 Ni1 111.7(3) . . ?
C16 N3 Ni1 142.9(3) . . ?
C10 N4 C11 106.8(3) . . ?
C10 N4 H100 122.1 . . ?
C11 N4 H100 130.3 . . ?
C17A N2A C2A 120.1(4) . . ?
C17A N2A Ni1 125.7(3) . . ?
C2A N2A Ni1 112.1(2) . . ?
C9A N1A C1A 121.1(3) . . ?
C9A N1A Ni1 121.0(3) . . ?
C1A N1A Ni1 117.7(2) . . ?
C10A N3A C16A 105.9(3) . . ?
C10A N3A Ni1 110.4(3) . . ?
C16A N3A Ni1 143.8(3) . . ?
C10A N4A C11A 107.6(3) . . ?
C10A N4A H200 122.6 . . ?
C11A N4A H200 129.7 . . ?
C22 C23 C18 120.2(8) . . ?
C22 C23 H23A 119.9 . . ?
C18 C23 H23A 119.9 . . ?
C21 C22 C23 119.8(8) . . ?
C21 C22 H22A 120.1 . . ?
C23 C22 H22A 120.1 . . ?
C22 C21 C20 120.3(8) . . ?
C22 C21 H21A 119.8 . . ?
C20 C21 H21A 119.8 . . ?
C19 C20 C21 119.8(9) . . ?
C19 C20 H20A 120.1 . . ?
C21 C20 H20A 120.1 . . ?
C18 C19 C20 120.4(8) . . ?
C18 C19 H19A 119.8 . . ?
C20 C19 H19A 119.8 . . ?
C19 C18 C23 119.4(6) . . ?
C19 C18 C17 120.6(6) . . ?
C23 C18 C17 119.8(6) . . ?
O1 C17 N2 126.3(5) . . ?
O1 C17 C18 117.2(6) . . ?
N2 C17 C18 116.6(5) . . ?
C3 C2 N2 127.6(6) . . ?
C3 C2 C1 116.0(6) . . ?
N2 C2 C1 116.2(5) . . ?
C2 C3 C4 120.9(7) . . ?
C2 C3 H3A 119.5 . . ?
C4 C3 H3A 119.5 . . ?
C5 C4 C3 123.3(6) . . ?
C5 C4 H4B 118.4 . . ?
C3 C4 H4B 118.4 . . ?
C4 C5 C6 118.3(6) . . ?
C4 C5 H5A 120.9 . . ?
C6 C5 H5A 120.9 . . ?
C5 C6 C7 124.7(6) . . ?
C5 C6 C1 118.8(6) . . ?
C7 C6 C1 116.5(5) . . ?
C8 C7 C6 120.5(5) . . ?
C8 C7 H7A 119.7 . . ?
C6 C7 H7A 119.7 . . ?
C7 C8 C9 119.4(6) . . ?
C7 C8 H8A 120.3 . . ?
C9 C8 H8A 120.3 . . ?
N1 C9 C8 121.2(5) . . ?
N1 C9 C10 111.9(4) . . ?
C8 C9 C10 126.9(5) . . ?
N1 C1 C2 116.2(5) . . ?
N1 C1 C6 121.1(5) . . ?
C2 C1 C6 122.6(5) . . ?
N3 C10 N4 113.9(4) . . ?
N3 C10 C9 118.7(5) . . ?
N4 C10 C9 127.2(4) . . ?
N4 C11 C12 131.7(5) . . ?
N4 C11 C16 106.0(4) . . ?
C12 C11 C16 122.3(5) . . ?
C13 C12 C11 116.6(6) . . ?
C13 C12 H12A 121.7 . . ?
C11 C12 H12A 121.7 . . ?
C12 C13 C14 122.5(6) . . ?
C12 C13 H13A 118.8 . . ?
C14 C13 H13A 118.8 . . ?
C15 C14 C13 120.1(6) . . ?
C15 C14 H14A 119.9 . . ?
C13 C14 H14A 119.9 . . ?
C14 C15 C16 118.9(5) . . ?
C14 C15 H15A 120.5 . . ?
C16 C15 H15A 120.5 . . ?
C15 C16 N3 132.0(5) . . ?
C15 C16 C11 119.5(5) . . ?
N3 C16 C11 108.5(4) . . ?
C18A C23A C22A 120.7(5) . . ?
C18A C23A H23B 119.6 . . ?
C22A C23A H23B 119.6 . . ?
C21A C22A C23A 120.0(6) . . ?
C21A C22A H22B 120.0 . . ?
C23A C22A H22B 120.0 . . ?
C22A C21A C20A 119.4(6) . . ?
C22A C21A H21B 120.3 . . ?
C20A C21A H21B 120.3 . . ?
C21A C20A C19A 119.9(6) . . ?
C21A C20A H20B 120.1 . . ?
C19A C20A H20B 120.1 . . ?
C18A C19A C20A 121.2(6) . . ?
C18A C19A H19B 119.4 . . ?
C20A C19A H19B 119.4 . . ?
C19A C18A C23A 118.6(5) . . ?
C19A C18A C17A 121.4(5) . . ?
C23A C18A C17A 119.9(5) . . ?
O1A C17A N2A 126.3(5) . . ?
O1A C17A C18A 117.0(5) . . ?
N2A C17A C18A 116.7(4) . . ?
C3A C2A N2A 128.5(5) . . ?
C3A C2A C1A 117.1(5) . . ?
N2A C2A C1A 114.2(4) . . ?
C2A C3A C4A 121.5(6) . . ?
C2A C3A H3AA 119.2 . . ?
C4A C3A H3AA 119.2 . . ?
C5A C4A C3A 122.0(6) . . ?
C5A C4A H4AB 119.0 . . ?
C3A C4A H4AB 119.0 . . ?
C4A C5A C6A 119.9(6) . . ?
C4A C5A H5AA 120.0 . . ?
C6A C5A H5AA 120.0 . . ?
C7A C6A C5A 126.5(6) . . ?
C7A C6A C1A 116.2(5) . . ?
C5A C6A C1A 117.3(6) . . ?
C8A C7A C6A 122.4(5) . . ?
C8A C7A H7AA 118.8 . . ?
C6A C7A H7AA 118.8 . . ?
C7A C8A C9A 117.5(5) . . ?
C7A C8A H8AA 121.3 . . ?
C9A C8A H8AA 121.3 . . ?
N1A C9A C8A 122.2(5) . . ?
N1A C9A C10A 112.6(4) . . ?
C8A C9A C10A 125.2(5) . . ?
N1A C1A C2A 117.4(4) . . ?
N1A C1A C6A 120.5(5) . . ?
C2A C1A C6A 122.1(5) . . ?
N3A C10A N4A 112.1(4) . . ?
N3A C10A C9A 119.2(4) . . ?
N4A C10A C9A 128.7(4) . . ?
N4A C11A C12A 132.3(5) . . ?
N4A C11A C16A 106.1(5) . . ?
C12A C11A C16A 121.6(6) . . ?
C13A C12A C11A 117.7(6) . . ?
C13A C12A H12B 121.2 . . ?
C11A C12A H12B 121.2 . . ?
C12A C13A C14A 121.3(6) . . ?
C12A C13A H13B 119.3 . . ?
C14A C13A H13B 119.3 . . ?
C15A C14A C13A 122.1(6) . . ?
C15A C14A H14B 119.0 . . ?
C13A C14A H14B 119.0 . . ?
C14A C15A C16A 117.8(6) . . ?
C14A C15A H15B 121.1 . . ?
C16A C15A H15B 121.1 . . ?
C15A C16A N3A 132.0(5) . . ?
C15A C16A C11A 119.5(5) . . ?
N3A C16A C11A 108.4(5) . . ?
O3 C47 H47A 109.5 . . ?
O3 C47 H47B 109.5 . . ?
H47A C47 H47B 109.5 . . ?
O3 C47 H47C 109.5 . . ?
H47A C47 H47C 109.5 . . ?
H47B C47 H47C 109.5 . . ?

loop_
_geom_bond_atom_site_label_1
_geom_bond_atom_site_label_2
_geom_bond_distance
_geom_bond_site_symmetry_2
_geom_bond_publ_flag
Ni1 N1A 1.999(2) . ?
Ni1 N1 2.014(4) . ?
Ni1 N2A 2.137(2) . ?
Ni1 N3 2.139(4) . ?
Ni1 N2 2.185(5) . ?
Ni1 N3A 2.189(2) . ?
O1 C17 1.257(7) . ?
O1A C17A 1.257(6) . ?
O3 C47 1.398(10) . ?
O3 H47 0.9317 . ?
N2 C17 1.332(7) . ?
N2 C2 1.407(7) . ?
N1 C9 1.323(7) . ?
N1 C1 1.351(7) . ?
N3 C10 1.323(6) . ?
N3 C16 1.393(7) . ?
N4 C10 1.343(6) . ?
N4 C11 1.375(6) . ?
N4 H100 0.8892 . ?
N2A C17A 1.321(6) . ?
N2A C2A 1.414(5) . ?
N1A C9A 1.315(5) . ?
N1A C1A 1.347(6) . ?
N3A C10A 1.326(5) . ?
N3A C16A 1.392(6) . ?
N4A C10A 1.360(5) . ?
N4A C11A 1.367(6) . ?
N4A H200 0.8937 . ?
C23 C22 1.380(10) . ?
C23 C18 1.393(8) . ?
C23 H23A 0.9300 . ?
C22 C21 1.364(13) . ?
C22 H22A 0.9300 . ?
C21 C20 1.391(13) . ?
C21 H21A 0.9300 . ?
C20 C19 1.372(10) . ?
C20 H20A 0.9300 . ?
C19 C18 1.372(9) . ?
C19 H19A 0.9300 . ?
C18 C17 1.492(8) . ?
C2 C3 1.381(8) . ?
C2 C1 1.419(8) . ?
C3 C4 1.407(9) . ?
C3 H3A 0.9300 . ?
C4 C5 1.360(10) . ?
C4 H4B 0.9300 . ?
C5 C6 1.398(9) . ?
C5 H5A 0.9300 . ?
C6 C7 1.421(9) . ?
C6 C1 1.424(8) . ?
C7 C8 1.364(8) . ?
C7 H7A 0.9300 . ?
C8 C9 1.403(7) . ?
C8 H8A 0.9300 . ?
C9 C10 1.466(7) . ?
C11 C12 1.382(8) . ?
C11 C16 1.415(7) . ?
C12 C13 1.372(9) . ?
C12 H12A 0.9300 . ?
C13 C14 1.411(9) . ?
C13 H13A 0.9300 . ?
C14 C15 1.375(8) . ?
C14 H14A 0.9300 . ?
C15 C16 1.387(7) . ?
C15 H15A 0.9300 . ?
C23A C18A 1.379(8) . ?
C23A C22A 1.386(8) . ?
C23A H23B 0.9300 . ?
C22A C21A 1.377(9) . ?
C22A H22B 0.9300 . ?
C21A C20A 1.380(10) . ?
C21A H21B 0.9300 . ?
C20A C19A 1.381(9) . ?
C20A H20B 0.9300 . ?
C19A C18A 1.371(8) . ?
C19A H19B 0.9300 . ?
C18A C17A 1.513(7) . ?
C2A C3A 1.369(8) . ?
C2A C1A 1.418(7) . ?
C3A C4A 1.404(8) . ?
C3A H3AA 0.9300 . ?
C4A C5A 1.364(9) . ?
C4A H4AB 0.9300 . ?
C5A C6A 1.407(9) . ?
C5A H5AA 0.9300 . ?
C6A C7A 1.386(8) . ?
C6A C1A 1.445(7) . ?
C7A C8A 1.370(9) . ?
C7A H7AA 0.9300 . ?
C8A C9A 1.408(7) . ?
C8A H8AA 0.9300 . ?
C9A C10A 1.453(7) . ?
C11A C12A 1.384(8) . ?
C11A C16A 1.411(7) . ?
C12A C13A 1.361(9) . ?
C12A H12B 0.9300 . ?
C13A C14A 1.389(9) . ?
C13A H13B 0.9300 . ?
C14A C15A 1.367(8) . ?
C14A H14B 0.9300 . ?
C15A C16A 1.392(8) . ?
C15A H15B 0.9300 . ?
C47 H47A 0.9600 . ?
C47 H47B 0.9600 . ?
C47 H47C 0.9600 . ?

loop_
_geom_torsion_atom_site_label_1
_geom_torsion_atom_site_label_2
_geom_torsion_atom_site_label_3
_geom_torsion_atom_site_label_4
_geom_torsion
_geom_torsion_site_symmetry_1
_geom_torsion_site_symmetry_2
_geom_torsion_site_symmetry_3
_geom_torsion_site_symmetry_4
_geom_torsion_publ_flag
N1A Ni1 N2 C17 -51.0(5) . . . . ?
N1 Ni1 N2 C17 142.2(5) . . . . ?
N2A Ni1 N2 C17 28.2(4) . . . . ?
N3 Ni1 N2 C17 126.5(5) . . . . ?
N3A Ni1 N2 C17 -128.3(4) . . . . ?
N1A Ni1 N2 C2 156.1(3) . . . . ?
N1 Ni1 N2 C2 -10.6(3) . . . . ?
N2A Ni1 N2 C2 -124.6(3) . . . . ?
N3 Ni1 N2 C2 -26.3(6) . . . . ?
N3A Ni1 N2 C2 78.9(3) . . . . ?
N1A Ni1 N1 C9 61.9(8) . . . . ?
N2A Ni1 N1 C9 -91.8(4) . . . . ?
N3 Ni1 N1 C9 -7.6(4) . . . . ?
N2 Ni1 N1 C9 179.3(4) . . . . ?
N3A Ni1 N1 C9 85.8(4) . . . . ?
N1A Ni1 N1 C1 -106.4(6) . . . . ?
N2A Ni1 N1 C1 99.9(4) . . . . ?
N3 Ni1 N1 C1 -175.9(4) . . . . ?
N2 Ni1 N1 C1 11.0(4) . . . . ?
N3A Ni1 N1 C1 -82.5(4) . . . . ?
N1A Ni1 N3 C10 -163.0(3) . . . . ?
N1 Ni1 N3 C10 3.6(3) . . . . ?
N2A Ni1 N3 C10 118.5(3) . . . . ?
N2 Ni1 N3 C10 19.3(6) . . . . ?
N3A Ni1 N3 C10 -85.9(3) . . . . ?
N1A Ni1 N3 C16 27.0(6) . . . . ?
N1 Ni1 N3 C16 -166.3(6) . . . . ?
N2A Ni1 N3 C16 -51.4(5) . . . . ?
N2 Ni1 N3 C16 -150.7(5) . . . . ?
N3A Ni1 N3 C16 104.1(5) . . . . ?
N1A Ni1 N2A C17A 161.9(3) . . . . ?
N1 Ni1 N2A C17A -24.4(3) . . . . ?
N3 Ni1 N2A C17A -100.6(3) . . . . ?
N2 Ni1 N2A C17A 53.9(3) . . . . ?
N3A Ni1 N2A C17A 161.2(3) . . . . ?
N1A Ni1 N2A C2A -1.4(3) . . . . ?
N1 Ni1 N2A C2A 172.2(3) . . . . ?
N3 Ni1 N2A C2A 96.1(3) . . . . ?
N2 Ni1 N2A C2A -109.5(3) . . . . ?
N3A Ni1 N2A C2A -2.1(4) . . . . ?
N1 Ni1 N1A C9A 22.6(7) . . . . ?
N2A Ni1 N1A C9A 178.3(3) . . . . ?
N3 Ni1 N1A C9A 89.8(3) . . . . ?
N2 Ni1 N1A C9A -91.3(3) . . . . ?
N3A Ni1 N1A C9A -2.0(3) . . . . ?
N1 Ni1 N1A C1A -152.8(6) . . . . ?
N2A Ni1 N1A C1A 2.9(3) . . . . ?
N3 Ni1 N1A C1A -85.6(3) . . . . ?
N2 Ni1 N1A C1A 93.3(3) . . . . ?
N3A Ni1 N1A C1A -177.4(3) . . . . ?
N1A Ni1 N3A C10A 0.8(3) . . . . ?
N1 Ni1 N3A C10A -173.3(3) . . . . ?
N2A Ni1 N3A C10A 1.5(4) . . . . ?
N3 Ni1 N3A C10A -95.9(3) . . . . ?
N2 Ni1 N3A C10A 109.0(3) . . . . ?
N1A Ni1 N3A C16A 179.9(4) . . . . ?
N1 Ni1 N3A C16A 5.7(5) . . . . ?
N2A Ni1 N3A C16A -179.5(4) . . . . ?
N3 Ni1 N3A C16A 83.1(4) . . . . ?
N2 Ni1 N3A C16A -72.0(4) . . . . ?
C18 C23 C22 C21 0.9(11) . . . . ?
C23 C22 C21 C20 0.4(12) . . . . ?
C22 C21 C20 C19 -2.8(12) . . . . ?
C21 C20 C19 C18 3.9(11) . . . . ?
C20 C19 C18 C23 -2.5(10) . . . . ?
C20 C19 C18 C17 -177.4(6) . . . . ?
C22 C23 C18 C19 0.1(9) . . . . ?
C22 C23 C18 C17 175.0(6) . . . . ?
C2 N2 C17 O1 11.0(9) . . . . ?
Ni1 N2 C17 O1 -140.1(5) . . . . ?
C2 N2 C17 C18 -168.9(5) . . . . ?
Ni1 N2 C17 C18 40.0(7) . . . . ?
C19 C18 C17 O1 45.6(8) . . . . ?
C23 C18 C17 O1 -129.2(6) . . . . ?
C19 C18 C17 N2 -134.4(6) . . . . ?
C23 C18 C17 N2 50.7(8) . . . . ?
C17 N2 C2 C3 38.6(8) . . . . ?
Ni1 N2 C2 C3 -165.7(5) . . . . ?
C17 N2 C2 C1 -146.3(5) . . . . ?
Ni1 N2 C2 C1 9.4(6) . . . . ?
N2 C2 C3 C4 177.2(6) . . . . ?
C1 C2 C3 C4 2.1(9) . . . . ?
C2 C3 C4 C5 -0.5(11) . . . . ?
C3 C4 C5 C6 -1.5(10) . . . . ?
C4 C5 C6 C7 -177.0(6) . . . . ?
C4 C5 C6 C1 1.7(9) . . . . ?
C5 C6 C7 C8 177.5(6) . . . . ?
C1 C6 C7 C8 -1.2(8) . . . . ?
C6 C7 C8 C9 -1.4(9) . . . . ?
C1 N1 C9 C8 -2.0(8) . . . . ?
Ni1 N1 C9 C8 -169.9(4) . . . . ?
C1 N1 C9 C10 177.6(4) . . . . ?
Ni1 N1 C9 C10 9.6(6) . . . . ?
C7 C8 C9 N1 3.1(8) . . . . ?
C7 C8 C9 C10 -176.4(5) . . . . ?
C9 N1 C1 C2 -177.4(5) . . . . ?
Ni1 N1 C1 C2 -9.3(6) . . . . ?
C9 N1 C1 C6 -0.7(8) . . . . ?
Ni1 N1 C1 C6 167.4(4) . . . . ?
C3 C2 C1 N1 174.7(5) . . . . ?
N2 C2 C1 N1 -0.9(7) . . . . ?
C3 C2 C1 C6 -1.9(8) . . . . ?
N2 C2 C1 C6 -177.6(5) . . . . ?
C5 C6 C1 N1 -176.4(5) . . . . ?
C7 C6 C1 N1 2.3(8) . . . . ?
C5 C6 C1 C2 0.0(8) . . . . ?
C7 C6 C1 C2 178.8(5) . . . . ?
C16 N3 C10 N4 -1.0(5) . . . . ?
Ni1 N3 C10 N4 -174.7(3) . . . . ?
C16 N3 C10 C9 173.9(5) . . . . ?
Ni1 N3 C10 C9 0.2(6) . . . . ?
C11 N4 C10 N3 0.6(5) . . . . ?
C11 N4 C10 C9 -173.8(5) . . . . ?
N1 C9 C10 N3 -6.1(7) . . . . ?
C8 C9 C10 N3 173.4(5) . . . . ?
N1 C9 C10 N4 168.0(4) . . . . ?
C8 C9 C10 N4 -12.5(9) . . . . ?
C10 N4 C11 C12 -179.7(6) . . . . ?
C10 N4 C11 C16 0.1(5) . . . . ?
N4 C11 C12 C13 -179.0(5) . . . . ?
C16 C11 C12 C13 1.3(9) . . . . ?
C11 C12 C13 C14 -1.7(9) . . . . ?
C12 C13 C14 C15 1.1(10) . . . . ?
C13 C14 C15 C16 -0.1(8) . . . . ?
C14 C15 C16 N3 -179.6(5) . . . . ?
C14 C15 C16 C11 -0.3(8) . . . . ?
C10 N3 C16 C15 -179.7(6) . . . . ?
Ni1 N3 C16 C15 -9.3(10) . . . . ?
C10 N3 C16 C11 1.0(6) . . . . ?
Ni1 N3 C16 C11 171.3(4) . . . . ?
N4 C11 C16 C15 179.9(4) . . . . ?
C12 C11 C16 C15 -0.3(8) . . . . ?
N4 C11 C16 N3 -0.6(5) . . . . ?
C12 C11 C16 N3 179.2(5) . . . . ?
C18A C23A C22A C21A 2.4(9) . . . . ?
C23A C22A C21A C20A -3.0(10) . . . . ?
C22A C21A C20A C19A 1.4(10) . . . . ?
C21A C20A C19A C18A 0.9(10) . . . . ?
C20A C19A C18A C23A -1.5(9) . . . . ?
C20A C19A C18A C17A -178.5(6) . . . . ?
C22A C23A C18A C19A -0.1(8) . . . . ?
C22A C23A C18A C17A 176.9(5) . . . . ?
C2A N2A C17A O1A 7.9(7) . . . . ?
Ni1 N2A C17A O1A -154.2(4) . . . . ?
C2A N2A C17A C18A -169.3(4) . . . . ?
Ni1 N2A C17A C18A 28.5(5) . . . . ?
C19A C18A C17A O1A 65.0(7) . . . . ?
C23A C18A C17A O1A -111.9(6) . . . . ?
C19A C18A C17A N2A -117.5(6) . . . . ?
C23A C18A C17A N2A 65.6(6) . . . . ?
C17A N2A C2A C3A 20.9(7) . . . . ?
Ni1 N2A C2A C3A -174.7(5) . . . . ?
C17A N2A C2A C1A -164.5(4) . . . . ?
Ni1 N2A C2A C1A -0.1(5) . . . . ?
N2A C2A C3A C4A 177.1(5) . . . . ?
C1A C2A C3A C4A 2.6(8) . . . . ?
C2A C3A C4A C5A -1.2(10) . . . . ?
C3A C4A C5A C6A 0.1(10) . . . . ?
C4A C5A C6A C7A -178.1(6) . . . . ?
C4A C5A C6A C1A -0.5(9) . . . . ?
C5A C6A C7A C8A 178.5(6) . . . . ?
C1A C6A C7A C8A 0.8(9) . . . . ?
C6A C7A C8A C9A -1.0(9) . . . . ?
C1A N1A C9A C8A -1.6(7) . . . . ?
Ni1 N1A C9A C8A -176.9(4) . . . . ?
C1A N1A C9A C10A 177.9(4) . . . . ?
Ni1 N1A C9A C10A 2.7(5) . . . . ?
C7A C8A C9A N1A 1.4(9) . . . . ?
C7A C8A C9A C10A -178.1(5) . . . . ?
C9A N1A C1A C2A -179.3(4) . . . . ?
Ni1 N1A C1A C2A -3.9(5) . . . . ?
C9A N1A C1A C6A 1.4(6) . . . . ?
Ni1 N1A C1A C6A 176.8(4) . . . . ?
C3A C2A C1A N1A 177.8(4) . . . . ?
N2A C2A C1A N1A 2.5(6) . . . . ?
C3A C2A C1A C6A -3.0(8) . . . . ?
N2A C2A C1A C6A -178.2(4) . . . . ?
C7A C6A C1A N1A -1.0(7) . . . . ?
C5A C6A C1A N1A -178.9(5) . . . . ?
C7A C6A C1A C2A 179.8(5) . . . . ?
C5A C6A C1A C2A 1.9(8) . . . . ?
C16A N3A C10A N4A -0.4(5) . . . . ?
Ni1 N3A C10A N4A 179.0(2) . . . . ?
C16A N3A C10A C9A -179.2(4) . . . . ?
Ni1 N3A C10A C9A 0.2(5) . . . . ?
C11A N4A C10A N3A 0.6(5) . . . . ?
C11A N4A C10A C9A 179.2(5) . . . . ?
N1A C9A C10A N3A -1.8(6) . . . . ?
C8A C9A C10A N3A 177.7(5) . . . . ?
N1A C9A C10A N4A 179.7(4) . . . . ?
C8A C9A C10A N4A -0.8(9) . . . . ?
C10A N4A C11A C12A 178.9(6) . . . . ?
C10A N4A C11A C16A -0.5(5) . . . . ?
N4A C11A C12A C13A -178.4(5) . . . . ?
C16A C11A C12A C13A 0.9(9) . . . . ?
C11A C12A C13A C14A 0.2(10) . . . . ?
C12A C13A C14A C15A -0.9(10) . . . . ?
C13A C14A C15A C16A 0.5(10) . . . . ?
C14A C15A C16A N3A 177.9(5) . . . . ?
C14A C15A C16A C11A 0.6(9) . . . . ?
C10A N3A C16A C15A -177.5(6) . . . . ?
Ni1 N3A C16A C15A 3.5(9) . . . . ?
C10A N3A C16A C11A 0.1(5) . . . . ?
Ni1 N3A C16A C11A -178.9(3) . . . . ?
N4A C11A C16A C15A 178.2(5) . . . . ?
C12A C11A C16A C15A -1.3(8) . . . . ?
N4A C11A C16A N3A 0.2(5) . . . . ?
C12A C11A C16A N3A -179.2(5) . . . . ?
